data_4023361
loop_
_publ_author_name
'Ana G. Petrovic'
'Prasad L. Polavarapu'
'Jozef Drabowicz'
'Piotr \/Ly\'zwa'
'Marian Miko\/lajczyk'
'Wanda Wieczorek'
'Agnieszka Bali\'nska'

_publ_contact_author_address
;Institute of Chemistry and Environmental Protection
Jan D\/lugosz University
ul. Armii Krajowej 13/15
42-200 Cz\;estochowa
Poland
;
_publ_contact_author_email abalinska@poczta.onet.pl
_publ_contact_author_fax '+48 034 3665322'
_publ_contact_author_name 'Bali\'nska Agnieszka'
_publ_contact_author_phone '+48 034 3614918'
_publ_section_title
;
 Diastereomers of N-\a-Phenylethyl-t-butylsulfinamide:
 Absolute Configurations and Predominant Conformations
;
_journal_name_full 'Journal of Organic Chemistry'
_journal_page_first 3120
_journal_page_last 3129
_journal_paper_doi 10.1021/jo702544g
_journal_volume 73
_journal_year 2008
_chemical_absolute_configuration rm
_chemical_formula_moiety 'C12 H19 N O S'
_chemical_formula_sum 'C12 H19 N O S'
_chemical_formula_weight 225.35
_chemical_name_systematic
;
        N-\a-phenylethyl-t-butylsulfinamide
;
_space_group_IT_number 19
_symmetry_cell_setting orthorhombic
_symmetry_space_group_name_Hall 'P 2ac 2ab'
_symmetry_space_group_name_H-M 'P 21 21 21'
_atom_sites_solution_hydrogens geom
_atom_sites_solution_primary direct
_atom_sites_solution_secondary difmap
_cell_angle_alpha 90
_cell_angle_beta 90
_cell_angle_gamma 90
_cell_formula_units_Z 4
_cell_length_a 5.7913(19)
_cell_length_b 12.976(3)
_cell_length_c 17.478(4)
_cell_measurement_reflns_used 25
_cell_measurement_temperature 296(2)
_cell_measurement_theta_max 29.39
_cell_measurement_theta_min 15.94
_cell_volume 1313.4(6)
_computing_cell_refinement 'CAD-4 Manual'
_computing_data_collection 'CAD-4 Manual (Schagen, Straver, van Meurs & Williams, 1989)'
_computing_data_reduction 'SDP (Frenz, 1986)'
_computing_structure_refinement 'SHELXL-97 (Sheldrick, 1997)'
_computing_structure_solution 'SHELXS-97 (Sheldrick, 1990)'
_diffrn_ambient_temperature 296(2)
_diffrn_measured_fraction_theta_full 0.999
_diffrn_measured_fraction_theta_max 1
_diffrn_measurement_device_type 'Enraf-Nonius CAD-4'
_diffrn_measurement_method \w/2\q
_diffrn_radiation_monochromator graphite
_diffrn_radiation_type CuK\a
_diffrn_radiation_wavelength 1.54178
_diffrn_reflns_av_R_equivalents 0.0744
_diffrn_reflns_av_unetI/netI 0.0253
_diffrn_reflns_limit_h_max 7
_diffrn_reflns_limit_h_min 0
_diffrn_reflns_limit_k_max 16
_diffrn_reflns_limit_k_min -16
_diffrn_reflns_limit_l_max 21
_diffrn_reflns_limit_l_min 0
_diffrn_reflns_number 3051
_diffrn_reflns_theta_full 74.98
_diffrn_reflns_theta_max 74.98
_diffrn_reflns_theta_min 4.24
_diffrn_standards_interval_time 60
_diffrn_standards_number 3
_exptl_absorpt_coefficient_mu 1.991
_exptl_absorpt_correction_T_max 0.8732
_exptl_absorpt_correction_T_min 0.6685
_exptl_absorpt_correction_type 'empirical (\y scan; North, Phillips & Mathews, 1968; Frenz, 1986)'
_exptl_crystal_colour colourless
_exptl_crystal_density_diffrn 1.14
_exptl_crystal_density_method 'not measured'
_exptl_crystal_description plate
_exptl_crystal_F_000 488
_exptl_crystal_size_max 0.22
_exptl_crystal_size_mid 0.15
_exptl_crystal_size_min 0.07
_refine_diff_density_max 0.565
_refine_diff_density_min -0.35
_refine_diff_density_rms 0.065
_refine_ls_abs_structure_details 'Flack H D (1983), Acta Cryst. A39, 876-881'
_refine_ls_abs_structure_Flack 0.00(2)
_refine_ls_extinction_coef 0.025(2)
_refine_ls_extinction_expression Fc^*^=kFc[1+0.001xFc^2^\l^3^/sin(2\q)]^-1/4^
_refine_ls_extinction_method SHELXL
_refine_ls_goodness_of_fit_ref 1.081
_refine_ls_hydrogen_treatment mixed
_refine_ls_matrix_type full
_refine_ls_number_parameters 145
_refine_ls_number_reflns 2699
_refine_ls_number_restraints 0
_refine_ls_restrained_S_all 1.081
_refine_ls_R_factor_all 0.0486
_refine_ls_R_factor_gt 0.0481
_refine_ls_shift/su_max 0.001
_refine_ls_shift/su_mean 0
_refine_ls_structure_factor_coef Fsqd
_refine_ls_weighting_details 'calc w=1/[\s^2^(Fo^2^)+(0.1015P)^2^+0.0902P] where P=(Fo^2^+2Fc^2^)/3'
_refine_ls_weighting_scheme calc
_refine_ls_wR_factor_gt 0.129
_refine_ls_wR_factor_ref 0.1305
_reflns_number_gt 2654
_reflns_number_total 2699
_reflns_threshold_expression >2sigma(I)
_cod_data_source_file jo702544g-File002.cif
_cod_data_source_block psidec
_cod_database_code 4023361

loop_
_symmetry_equiv_pos_as_xyz
'x, y, z'
'-x+1/2, -y, z+1/2'
'-x, y+1/2, -z+1/2'
'x+1/2, -y+1/2, -z'

loop_
_atom_site_label
_atom_site_type_symbol
_atom_site_fract_x
_atom_site_fract_y
_atom_site_fract_z
_atom_site_U_iso_or_equiv
_atom_site_adp_type
_atom_site_occupancy
_atom_site_calc_flag
_atom_site_refinement_flags
_atom_site_disorder_assembly
_atom_site_disorder_group
S1 S 1.02784(8) 0.58303(3) 0.95255(2) 0.04791(19) Uani 1 d . . .
N1 N 0.8242(3) 0.59721(13) 1.01865(9) 0.0489(4) Uani 1 d . . .
O1 O 1.1890(3) 0.67212(13) 0.95361(8) 0.0609(4) Uani 1 d . . .
C1 C 0.8473(4) 0.60020(15) 0.86674(10) 0.0504(4) Uani 1 d . . .
C2 C 1.0182(4) 0.5937(2) 0.80024(12) 0.0655(6) Uani 1 d . . .
H2A H 1.0918 0.5274 0.8005 0.098 Uiso 1 calc R . .
H2B H 1.1329 0.6467 0.8057 0.098 Uiso 1 calc R . .
H2C H 0.9373 0.6031 0.7528 0.098 Uiso 1 calc R . .
C3 C 0.7269(5) 0.70405(19) 0.86883(13) 0.0613(5) Uani 1 d . . .
H3A H 0.6604 0.7183 0.8196 0.092 Uiso 1 calc R . .
H3B H 0.8369 0.7568 0.8813 0.092 Uiso 1 calc R . .
H3C H 0.6072 0.7028 0.9068 0.092 Uiso 1 calc R . .
C4 C 0.6776(5) 0.5110(2) 0.86432(15) 0.0719(7) Uani 1 d . . .
H4A H 0.5749 0.5154 0.9073 0.108 Uiso 1 calc R . .
H4B H 0.7608 0.447 0.8664 0.108 Uiso 1 calc R . .
H4C H 0.5901 0.5141 0.8177 0.108 Uiso 1 calc R . .
C5 C 0.8882(4) 0.55645(15) 1.09487(11) 0.0521(5) Uani 1 d . . .
H5 H 1.0486 0.5753 1.106 0.062 Uiso 1 calc R . .
C6 C 0.7317(6) 0.60648(18) 1.15361(13) 0.0747(8) Uani 1 d . . .
H6A H 0.7455 0.6801 1.1501 0.112 Uiso 1 calc R . .
H6B H 0.7758 0.5844 1.2039 0.112 Uiso 1 calc R . .
H6C H 0.5746 0.5867 1.144 0.112 Uiso 1 calc R . .
C7 C 0.8645(4) 0.43955(15) 1.09802(11) 0.0507(4) Uani 1 d . . .
C8 C 0.6724(4) 0.39030(17) 1.06784(14) 0.0614(5) Uani 1 d . . .
H8 H 0.5597 0.4281 1.0424 0.074 Uiso 1 calc R . .
C9 C 0.6491(6) 0.2843(2) 1.07575(18) 0.0770(8) Uani 1 d . . .
H9 H 0.5223 0.251 1.0544 0.092 Uiso 1 calc R . .
C10 C 0.8123(7) 0.22802(19) 1.11507(16) 0.0841(9) Uani 1 d . . .
H10 H 0.794 0.1573 1.121 0.101 Uiso 1 calc R . .
C11 C 1.0019(6) 0.2766(2) 1.14541(17) 0.0821(8) Uani 1 d . . .
H11 H 1.1126 0.2388 1.1719 0.099 Uiso 1 calc R . .
C12 C 1.0277(5) 0.38258(18) 1.13643(14) 0.0649(6) Uani 1 d . . .
H12 H 1.157 0.4152 1.1567 0.078 Uiso 1 calc R . .
H1 H 0.767(5) 0.656(2) 1.0211(14) 0.059(7) Uiso 1 d . . .

loop_
_atom_site_aniso_label
_atom_site_aniso_U_11
_atom_site_aniso_U_22
_atom_site_aniso_U_33
_atom_site_aniso_U_23
_atom_site_aniso_U_13
_atom_site_aniso_U_12
S1 0.0509(3) 0.0478(3) 0.0450(3) -0.00160(16) 0.00593(16) 0.00148(17)
N1 0.0557(9) 0.0465(8) 0.0445(8) 0.0076(6) 0.0084(6) 0.0063(7)
O1 0.0583(8) 0.0717(9) 0.0527(8) -0.0053(7) 0.0032(7) -0.0170(7)
C1 0.0555(10) 0.0561(10) 0.0395(8) -0.0055(8) 0.0031(7) -0.0076(9)
C2 0.0702(13) 0.0800(14) 0.0463(10) -0.0128(9) 0.0115(9) -0.0072(13)
C3 0.0669(12) 0.0671(13) 0.0500(10) 0.0022(9) 0.0002(10) 0.0080(10)
C4 0.0772(16) 0.0726(14) 0.0660(14) -0.0139(11) 0.0020(12) -0.0256(13)
C5 0.0636(11) 0.0467(9) 0.0459(9) 0.0065(7) 0.0004(8) -0.0014(8)
C6 0.121(2) 0.0520(11) 0.0514(11) 0.0066(8) 0.0200(14) 0.0121(13)
C7 0.0601(10) 0.0453(9) 0.0467(9) 0.0051(7) 0.0072(8) 0.0047(8)
C8 0.0641(12) 0.0552(11) 0.0649(12) 0.0103(9) 0.0001(10) -0.0016(10)
C9 0.0923(19) 0.0582(13) 0.0806(16) 0.0039(11) 0.0057(14) -0.0177(14)
C10 0.112(2) 0.0460(11) 0.094(2) 0.0071(11) 0.0177(18) 0.0060(14)
C11 0.100(2) 0.0586(12) 0.0875(17) 0.0143(12) 0.0012(17) 0.0278(15)
C12 0.0714(14) 0.0599(11) 0.0635(11) 0.0059(9) -0.0040(11) 0.0117(10)

loop_
_atom_type_symbol
_atom_type_description
_atom_type_scat_dispersion_real
_atom_type_scat_dispersion_imag
_atom_type_scat_source
C C 0.0181 0.0091 'International Tables Vol C Tables 4.2.6.8 and 6.1.1.4'
H H 0 0 'International Tables Vol C Tables 4.2.6.8 and 6.1.1.4'
N N 0.0311 0.018 'International Tables Vol C Tables 4.2.6.8 and 6.1.1.4'
O O 0.0492 0.0322 'International Tables Vol C Tables 4.2.6.8 and 6.1.1.4'
S S 0.3331 0.5567 'International Tables Vol C Tables 4.2.6.8 and 6.1.1.4'

loop_
_geom_angle_atom_site_label_1
_geom_angle_atom_site_label_2
_geom_angle_atom_site_label_3
_geom_angle
_geom_angle_site_symmetry_1
_geom_angle_site_symmetry_3
_geom_angle_publ_flag
O1 S1 N1 110.56(9) . . ?
O1 S1 C1 105.82(9) . . ?
N1 S1 C1 98.62(9) . . ?
C5 N1 S1 114.11(14) . . ?
C5 N1 H1 112.4(17) . . ?
S1 N1 H1 114.8(19) . . ?
C3 C1 C4 112.4(2) . . ?
C3 C1 C2 111.37(18) . . ?
C4 C1 C2 110.84(18) . . ?
C3 C1 S1 110.40(14) . . ?
C4 C1 S1 107.31(15) . . ?
C2 C1 S1 104.17(15) . . ?
C1 C2 H2A 109.5 . . ?
C1 C2 H2B 109.5 . . ?
H2A C2 H2B 109.5 . . ?
C1 C2 H2C 109.5 . . ?
H2A C2 H2C 109.5 . . ?
H2B C2 H2C 109.5 . . ?
C1 C3 H3A 109.5 . . ?
C1 C3 H3B 109.5 . . ?
H3A C3 H3B 109.5 . . ?
C1 C3 H3C 109.5 . . ?
H3A C3 H3C 109.5 . . ?
H3B C3 H3C 109.5 . . ?
C1 C4 H4A 109.5 . . ?
C1 C4 H4B 109.5 . . ?
H4A C4 H4B 109.5 . . ?
C1 C4 H4C 109.5 . . ?
H4A C4 H4C 109.5 . . ?
H4B C4 H4C 109.5 . . ?
N1 C5 C6 107.86(19) . . ?
N1 C5 C7 111.44(16) . . ?
C6 C5 C7 110.37(18) . . ?
N1 C5 H5 109 . . ?
C6 C5 H5 109 . . ?
C7 C5 H5 109 . . ?
C5 C6 H6A 109.5 . . ?
C5 C6 H6B 109.5 . . ?
H6A C6 H6B 109.5 . . ?
C5 C6 H6C 109.5 . . ?
H6A C6 H6C 109.5 . . ?
H6B C6 H6C 109.5 . . ?
C12 C7 C8 119.3(2) . . ?
C12 C7 C5 119.4(2) . . ?
C8 C7 C5 121.1(2) . . ?
C7 C8 C9 119.8(3) . . ?
C7 C8 H8 120.1 . . ?
C9 C8 H8 120.1 . . ?
C10 C9 C8 120.5(3) . . ?
C10 C9 H9 119.8 . . ?
C8 C9 H9 119.8 . . ?
C11 C10 C9 119.9(2) . . ?
C11 C10 H10 120.1 . . ?
C9 C10 H10 120.1 . . ?
C10 C11 C12 119.7(3) . . ?
C10 C11 H11 120.1 . . ?
C12 C11 H11 120.1 . . ?
C7 C12 C11 120.8(3) . . ?
C7 C12 H12 119.6 . . ?
C11 C12 H12 119.6 . . ?

loop_
_geom_bond_atom_site_label_1
_geom_bond_atom_site_label_2
_geom_bond_distance
_geom_bond_site_symmetry_2
_geom_bond_publ_flag
S1 O1 1.4859(16) . ?
S1 N1 1.6613(17) . ?
S1 C1 1.842(2) . ?
N1 C5 1.480(2) . ?
N1 H1 0.83(3) . ?
C1 C3 1.518(3) . ?
C1 C4 1.519(3) . ?
C1 C2 1.529(3) . ?
C2 H2A 0.96 . ?
C2 H2B 0.96 . ?
C2 H2C 0.96 . ?
C3 H3A 0.96 . ?
C3 H3B 0.96 . ?
C3 H3C 0.96 . ?
C4 H4A 0.96 . ?
C4 H4B 0.96 . ?
C4 H4C 0.96 . ?
C5 C6 1.516(3) . ?
C5 C7 1.524(3) . ?
C5 H5 0.98 . ?
C6 H6A 0.96 . ?
C6 H6B 0.96 . ?
C6 H6C 0.96 . ?
C7 C12 1.375(3) . ?
C7 C8 1.387(3) . ?
C8 C9 1.389(3) . ?
C8 H8 0.93 . ?
C9 C10 1.378(5) . ?
C9 H9 0.93 . ?
C10 C11 1.372(5) . ?
C10 H10 0.93 . ?
C11 C12 1.393(3) . ?
C11 H11 0.93 . ?
C12 H12 0.93 . ?

loop_
_geom_hbond_atom_site_label_D
_geom_hbond_atom_site_label_H
_geom_hbond_atom_site_label_A
_geom_hbond_distance_DH
_geom_hbond_distance_HA
_geom_hbond_distance_DA
_geom_hbond_angle_DHA
_geom_hbond_site_symmetry_A
C3 H3C O1 0.96 2.59 3.474(3) 153.8 1_455
N1 H1 O1 0.83(3) 2.32(3) 3.132(2) 166(3) 4_467

loop_
_geom_torsion_atom_site_label_1
_geom_torsion_atom_site_label_2
_geom_torsion_atom_site_label_3
_geom_torsion_atom_site_label_4
_geom_torsion
_geom_torsion_site_symmetry_1
_geom_torsion_site_symmetry_2
_geom_torsion_site_symmetry_3
_geom_torsion_site_symmetry_4
_geom_torsion_publ_flag
O1 S1 N1 C5 -87.73(16) . . . . ?
C1 S1 N1 C5 161.71(15) . . . . ?
O1 S1 C1 C3 -56.51(17) . . . . ?
N1 S1 C1 C3 57.82(16) . . . . ?
O1 S1 C1 C4 -179.27(15) . . . . ?
N1 S1 C1 C4 -64.93(16) . . . . ?
O1 S1 C1 C2 63.15(16) . . . . ?
N1 S1 C1 C2 177.49(14) . . . . ?
S1 N1 C5 C6 160.28(17) . . . . ?
S1 N1 C5 C7 -78.4(2) . . . . ?
N1 C5 C7 C12 140.3(2) . . . . ?
C6 C5 C7 C12 -99.9(3) . . . . ?
N1 C5 C7 C8 -44.6(3) . . . . ?
C6 C5 C7 C8 75.2(3) . . . . ?
C12 C7 C8 C9 -0.9(3) . . . . ?
C5 C7 C8 C9 -176.0(2) . . . . ?
C7 C8 C9 C10 1.7(4) . . . . ?
C8 C9 C10 C11 -1.3(5) . . . . ?
C9 C10 C11 C12 0.2(5) . . . . ?
C8 C7 C12 C11 -0.2(4) . . . . ?
C5 C7 C12 C11 175.0(2) . . . . ?
C10 C11 C12 C7 0.5(4) . . . . ?
